data_7030499
loop_
_publ_author_name
'Feng, Jing'
'Yu, Jiang-Bo'
'Song, Shu-Yan'
'Sun, Li-Ning'
'Fan, Wei-Qiang'
'Guo, Xian-Min'
'Dang, Song'
'Zhang, Hong-Jie'

_publ_section_title
;
 Near-infrared luminescent xerogel materials covalently bonded with
 ternary lanthanide [Er(III), Nd(III), Yb(III), Sm(III)] complexes
;
_journal_coden_ASTM DTARAF
_journal_issue 13
_journal_name_full 'Dalton Transactions'
_journal_page_first 2406
_journal_page_last 2414
_journal_paper_doi 10.1039/b819644c
_journal_year 2009
_chemical_formula_moiety 'C57 H32 F15 N2 O6 Yb'
_chemical_formula_sum 'C57 H32 F15 N2 O6 Yb'
_chemical_formula_weight 1298.89
_space_group_IT_number 2
_symmetry_cell_setting triclinic
_symmetry_space_group_name_Hall '-P 1'
_symmetry_space_group_name_H-M 'P -1'
_atom_sites_solution_hydrogens geom
_atom_sites_solution_primary direct
_atom_sites_solution_secondary difmap
_audit_creation_method SHELXL-97
_cell_angle_alpha 88.942(5)
_cell_angle_beta 83.288(5)
_cell_angle_gamma 84.378(5)
_cell_formula_units_Z 4
_cell_length_a 12.159(5)
_cell_length_b 20.061(5)
_cell_length_c 21.769(5)
_cell_measurement_reflns_used 29729
_cell_measurement_temperature 293(2)
_cell_measurement_theta_max 27.5
_cell_measurement_theta_min 3.4
_cell_volume 5248(3)
_computing_cell_refinement 'SAINT (Bruker, 1999)'
_computing_data_collection 'SMART (Bruker, 1997)'
_computing_data_reduction SAINT
_computing_molecular_graphics 'SHELXTL-PLUS (Sheldrick, 1990)'
_computing_publication_material SHELXL-97
_computing_structure_refinement 'SHELXL-97 (Sheldrick, 1997)'
_computing_structure_solution 'SHELXS-97 (Sheldrick, 1997)'
_diffrn_ambient_temperature 293(2)
_diffrn_measured_fraction_theta_full 0.974
_diffrn_measured_fraction_theta_max 0.974
_diffrn_measurement_device_type 'Bruker APEX CCD area-detector'
_diffrn_measurement_method '\w scans'
_diffrn_radiation_monochromator graphite
_diffrn_radiation_source 'fine-focus sealed tube'
_diffrn_radiation_type MoK\a
_diffrn_radiation_wavelength 0.71069
_diffrn_reflns_av_R_equivalents 0.0522
_diffrn_reflns_av_sigmaI/netI 0.1511
_diffrn_reflns_limit_h_max 15
_diffrn_reflns_limit_h_min -15
_diffrn_reflns_limit_k_max 24
_diffrn_reflns_limit_k_min -21
_diffrn_reflns_limit_l_max 26
_diffrn_reflns_limit_l_min -19
_diffrn_reflns_number 29729
_diffrn_reflns_theta_full 26.10
_diffrn_reflns_theta_max 26.10
_diffrn_reflns_theta_min 1.39
_exptl_absorpt_coefficient_mu 1.889
_exptl_absorpt_correction_T_max 0.768
_exptl_absorpt_correction_T_min 0.642
_exptl_absorpt_correction_type multi-scan
_exptl_absorpt_process_details 'SADABS (Sheldrick, 1996)'
_exptl_crystal_colour Colorless
_exptl_crystal_density_diffrn 1.644
_exptl_crystal_density_method 'not measured'
_exptl_crystal_description Block
_exptl_crystal_F_000 2564
_exptl_crystal_size_max 0.24
_exptl_crystal_size_mid 0.20
_exptl_crystal_size_min 0.14
_refine_diff_density_max 1.613
_refine_diff_density_min -0.897
_refine_diff_density_rms 0.138
_refine_ls_extinction_method none
_refine_ls_goodness_of_fit_ref 0.967
_refine_ls_hydrogen_treatment constr
_refine_ls_matrix_type full
_refine_ls_number_parameters 1339
_refine_ls_number_reflns 20290
_refine_ls_number_restraints 45
_refine_ls_restrained_S_all 0.968
_refine_ls_R_factor_all 0.1837
_refine_ls_R_factor_gt 0.0857
_refine_ls_shift/su_max 0.000
_refine_ls_shift/su_mean 0.000
_refine_ls_structure_factor_coef Fsqd
_refine_ls_weighting_details 'calc w=1/[\s^2^(Fo^2^)+(0.1196P)^2^+0.0000P] where P=(Fo^2^+2Fc^2^)/3'
_refine_ls_weighting_scheme calc
_refine_ls_wR_factor_gt 0.1951
_refine_ls_wR_factor_ref 0.2497
_reflns_number_gt 9371
_reflns_number_total 20290
_reflns_threshold_expression >2sigma(I)
_cod_duplicate_entry 7000825
_cod_data_source_file b819644c.txt
_cod_data_source_block Yb
_cod_depositor_comments
;
The following automatic conversions were performed:

'_symmetry_cell_setting' value 'Triclinic' changed to 'triclinic'
according to
/usr/data/users/saulius/automatic-downloads/retrospective/RSC/lib/dictionaries/cif_core.dic
dictionary named 'cif_core.dic' version 2.4.2 from 2011-04-26.

Automatic conversion script
Id: cif_fix_values 2281 2013-09-26 08:29:07Z andrius 
;
_cod_database_code 7030499

loop_
_symmetry_equiv_pos_as_xyz
'x, y, z'
'-x, -y, -z'

loop_
_atom_site_label
_atom_site_type_symbol
_atom_site_fract_x
_atom_site_fract_y
_atom_site_fract_z
_atom_site_U_iso_or_equiv
_atom_site_adp_type
_atom_site_occupancy
_atom_site_symmetry_multiplicity
_atom_site_calc_flag
_atom_site_refinement_flags
C1 C 0.5727(13) 0.2386(9) 0.0633(8) 0.080(4) Uani 1 1 d .
C2 C 0.6188(17) 0.2519(10) 0.0041(9) 0.115(7) Uani 1 1 d .
H2 H 0.6490 0.2923 -0.0050 0.139 Uiso 1 1 calc R
C3 C 0.620(2) 0.2052(13) -0.0413(11) 0.133(9) Uani 1 1 d .
H3 H 0.6507 0.2143 -0.0814 0.159 Uiso 1 1 calc R
C4 C 0.576(2) 0.1456(15) -0.0284(12) 0.141(10) Uani 1 1 d .
H4 H 0.5770 0.1145 -0.0597 0.169 Uiso 1 1 calc R
C5 C 0.5312(14) 0.1317(9) 0.0294(10) 0.102(6) Uani 1 1 d .
H5 H 0.5021 0.0907 0.0369 0.123 Uiso 1 1 calc R
C6 C 0.5265(12) 0.1759(8) 0.0788(8) 0.076(4) Uani 1 1 d .
C7 C 0.4816(12) 0.1650(7) 0.1388(8) 0.077(4) Uani 1 1 d .
H7 H 0.4556 0.1237 0.1492 0.093 Uiso 1 1 calc R
C8 C 0.4742(11) 0.2114(6) 0.1824(7) 0.062(3) Uani 1 1 d .
H8 H 0.4409 0.2021 0.2219 0.074 Uiso 1 1 calc R
C9 C 0.5164(9) 0.2760(7) 0.1702(6) 0.055(3) Uani 1 1 d .
C10 C 0.5661(11) 0.2855(7) 0.1123(7) 0.066(4) Uani 1 1 d .
H10 H 0.5981 0.3254 0.1038 0.079 Uiso 1 1 calc R
C11 C 0.5047(10) 0.3276(6) 0.2164(6) 0.055(3) Uani 1 1 d .
C12 C 0.4131(10) 0.3319(6) 0.2648(6) 0.057(3) Uani 1 1 d .
H12 H 0.3660 0.2978 0.2679 0.068 Uiso 1 1 calc R
C13 C 0.3910(9) 0.3832(6) 0.3069(5) 0.050(3) Uani 1 1 d D
C14 C 0.2869(8) 0.3895(5) 0.3459(5) 0.065(4) Uani 1 1 d D
C15 C 0.2108(10) 0.4455(6) 0.3372(6) 0.088(5) Uiso 1 1 d D
C105 C 0.2358(17) 0.0561(11) -0.0118(10) 0.114(7) Uani 1 1 d .
H105 H 0.2358 0.0547 -0.0545 0.136 Uiso 1 1 calc R
C16 C 0.6413(13) 0.5417(9) -0.0491(7) 0.080(5) Uani 1 1 d .
C17 C 0.6568(17) 0.5357(11) -0.1132(9) 0.106(6) Uani 1 1 d .
H17 H 0.6309 0.5717 -0.1368 0.127 Uiso 1 1 calc R
C18 C 0.7052(19) 0.4827(12) -0.1419(8) 0.119(7) Uani 1 1 d .
H18 H 0.7070 0.4802 -0.1846 0.142 Uiso 1 1 calc R
C19 C 0.7562(17) 0.4277(9) -0.1085(8) 0.108(6) Uani 1 1 d .
H19 H 0.7955 0.3914 -0.1298 0.130 Uiso 1 1 calc R
C20 C 0.7463(14) 0.4293(8) -0.0455(7) 0.086(5) Uani 1 1 d .
H20 H 0.7793 0.3943 -0.0234 0.103 Uiso 1 1 calc R
C21 C 0.6844(12) 0.4854(7) -0.0140(7) 0.071(4) Uani 1 1 d .
C22 C 0.5866(15) 0.5957(10) -0.0163(9) 0.104(6) Uani 1 1 d .
H22 H 0.5571 0.6319 -0.0385 0.124 Uiso 1 1 calc R
C23 C 0.5733(12) 0.5996(7) 0.0457(8) 0.082(5) Uani 1 1 d .
H23 H 0.5359 0.6376 0.0650 0.098 Uiso 1 1 calc R
C24 C 0.6158(11) 0.5462(6) 0.0815(6) 0.060(4) Uani 1 1 d .
C25 C 0.6704(11) 0.4915(7) 0.0505(6) 0.062(4) Uani 1 1 d .
H25 H 0.6999 0.4562 0.0737 0.074 Uiso 1 1 calc R
C26 C 0.5997(11) 0.5451(7) 0.1500(6) 0.063(4) Uani 1 1 d .
C27 C 0.5509(15) 0.6024(8) 0.1830(8) 0.100(6) Uani 1 1 d .
H27 H 0.5379 0.6423 0.1614 0.120 Uiso 1 1 calc R
C28 C 0.5217(12) 0.6014(7) 0.2461(7) 0.069(4) Uani 1 1 d D
C29 C 0.4804(13) 0.6630(6) 0.2752(6) 0.108(6) Uani 1 1 d D
C30 C 0.3670(14) 0.6828(8) 0.2788(8) 0.175(10) Uiso 1 1 d D
C31 C 1.0107(11) 0.3868(6) 0.0272(7) 0.062(4) Uani 1 1 d .
C32 C 1.0844(13) 0.4154(8) -0.0182(8) 0.087(5) Uani 1 1 d .
H32 H 1.1179 0.4534 -0.0098 0.105 Uiso 1 1 calc R
C33 C 1.1056(15) 0.3854(9) -0.0757(8) 0.097(5) Uani 1 1 d .
H33 H 1.1526 0.4036 -0.1070 0.116 Uiso 1 1 calc R
C34 C 1.0554(15) 0.3271(9) -0.0860(8) 0.100(5) Uani 1 1 d .
H34 H 1.0676 0.3085 -0.1253 0.120 Uiso 1 1 calc R
C35 C 0.9910(16) 0.2970(9) -0.0422(8) 0.103(6) Uani 1 1 d .
H35 H 0.9641 0.2567 -0.0505 0.124 Uiso 1 1 calc R
C36 C 0.9638(12) 0.3267(7) 0.0166(7) 0.074(4) Uani 1 1 d .
C37 C 0.8910(14) 0.3012(7) 0.0633(8) 0.085(5) Uani 1 1 d .
H37 H 0.8591 0.2622 0.0562 0.102 Uiso 1 1 calc R
C38 C 0.8656(13) 0.3315(7) 0.1183(7) 0.079(5) Uani 1 1 d .
H38 H 0.8181 0.3126 0.1489 0.095 Uiso 1 1 calc R
C39 C 0.9094(10) 0.3907(6) 0.1301(6) 0.058(3) Uani 1 1 d .
C40 C 0.9844(10) 0.4170(7) 0.0861(6) 0.061(4) Uani 1 1 d .
H40 H 1.0180 0.4548 0.0951 0.073 Uiso 1 1 calc R
C41 C 0.8684(11) 0.4252(6) 0.1897(6) 0.058(3) Uani 1 1 d .
C42 C 0.9079(11) 0.4850(7) 0.2075(7) 0.070(4) Uani 1 1 d .
H42 H 0.9714 0.4990 0.1850 0.083 Uiso 1 1 calc R
C43 C 0.8583(13) 0.5230(6) 0.2554(7) 0.066(4) Uani 1 1 d D
C44 C 0.9137(11) 0.5766(7) 0.2746(6) 0.102(6) Uani 1 1 d D
C45 C 0.8567(12) 0.6403(7) 0.2820(7) 0.125(7) Uiso 1 1 d D
C46 C 0.6703(10) 0.2823(7) 0.3117(7) 0.067(4) Uani 1 1 d .
H46 H 0.6754 0.2775 0.2691 0.081 Uiso 1 1 calc R
C47 C 0.6750(12) 0.2255(8) 0.3503(9) 0.083(5) Uani 1 1 d .
H47 H 0.6788 0.1832 0.3329 0.099 Uiso 1 1 calc R
C48 C 0.6740(13) 0.2308(9) 0.4114(9) 0.091(5) Uani 1 1 d .
H48 H 0.6807 0.1923 0.4357 0.109 Uiso 1 1 calc R
C49 C 0.6631(14) 0.2934(10) 0.4389(9) 0.094(5) Uani 1 1 d .
C50 C 0.6527(11) 0.3493(7) 0.3994(7) 0.065(4) Uani 1 1 d .
C51 C 0.6433(10) 0.4140(8) 0.4237(6) 0.063(4) Uani 1 1 d .
C52 C 0.6487(13) 0.4231(10) 0.4886(7) 0.087(5) Uani 1 1 d .
C53 C 0.6574(18) 0.3666(13) 0.5273(8) 0.121(8) Uani 1 1 d .
H53 H 0.6580 0.3726 0.5695 0.145 Uiso 1 1 calc R
C54 C 0.6647(16) 0.3048(12) 0.5052(9) 0.115(7) Uani 1 1 d .
H54 H 0.6709 0.2684 0.5321 0.139 Uiso 1 1 calc R
C55 C 0.6413(17) 0.4896(11) 0.5111(8) 0.111(7) Uani 1 1 d .
H55 H 0.6405 0.4978 0.5531 0.133 Uiso 1 1 calc R
C56 C 0.6357(16) 0.5381(10) 0.4717(9) 0.112(6) Uani 1 1 d .
H56 H 0.6343 0.5817 0.4857 0.135 Uiso 1 1 calc R
C57 C 0.6314(13) 0.5280(9) 0.4076(7) 0.083(5) Uani 1 1 d .
H57 H 0.6280 0.5649 0.3812 0.100 Uiso 1 1 calc R
C58 C 0.1776(13) 0.0082(9) 0.5136(9) 0.087(5) Uani 1 1 d .
C59 C 0.2058(16) 0.0632(10) 0.5482(11) 0.119(7) Uani 1 1 d .
H59 H 0.2238 0.1023 0.5275 0.142 Uiso 1 1 calc R
C60 C 0.207(2) 0.0591(13) 0.6095(11) 0.150(10) Uani 1 1 d .
H60 H 0.2260 0.0956 0.6302 0.180 Uiso 1 1 calc R
C61 C 0.181(2) 0.0037(14) 0.6425(11) 0.138(9) Uani 1 1 d .
H61 H 0.1825 0.0019 0.6851 0.166 Uiso 1 1 calc R
C62 C 0.1509(17) -0.0504(13) 0.6114(11) 0.121(8) Uani 1 1 d .
H62 H 0.1312 -0.0883 0.6338 0.146 Uiso 1 1 calc R
C63 C 0.1499(16) -0.0492(10) 0.5484(10) 0.098(6) Uani 1 1 d .
C64 C 0.1256(16) -0.1034(11) 0.5155(11) 0.121(8) Uani 1 1 d .
H64 H 0.1107 -0.1423 0.5375 0.146 Uiso 1 1 calc R
C65 C 0.1219(14) -0.1039(9) 0.4531(11) 0.121(8) Uani 1 1 d .
H65 H 0.1026 -0.1412 0.4335 0.145 Uiso 1 1 calc R
C66 C 0.1494(12) -0.0437(8) 0.4184(9) 0.081(5) Uani 1 1 d .
C67 C 0.1745(13) 0.0084(9) 0.4483(9) 0.089(5) Uani 1 1 d .
H67 H 0.1907 0.0468 0.4258 0.107 Uiso 1 1 calc R
C68 C 0.1467(13) -0.0367(8) 0.3493(9) 0.081(5) Uani 1 1 d .
C69 C 0.1230(15) -0.0904(9) 0.3160(11) 0.105(6) Uani 1 1 d .
H69 H 0.1124 -0.1313 0.3357 0.126 Uiso 1 1 calc R
C70 C 0.1153(16) -0.0833(8) 0.2540(11) 0.101(6) Uani 1 1 d D
C71 C 0.0963(17) -0.1413(7) 0.2233(8) 0.175(11) Uani 1 1 d D
C72 C -0.0030(18) -0.1428(12) 0.1983(11) 0.270(19) Uiso 1 1 d D
C73 C 0.4159(14) 0.1799(8) 0.4850(8) 0.084(5) Uani 1 1 d .
C74 C 0.4208(18) 0.2076(9) 0.5453(10) 0.117(7) Uani 1 1 d .
H74 H 0.3781 0.2474 0.5568 0.141 Uiso 1 1 calc R
C75 C 0.4865(19) 0.1766(12) 0.5856(10) 0.118(7) Uani 1 1 d .
H75 H 0.4898 0.1954 0.6240 0.142 Uiso 1 1 calc R
C76 C 0.5502(18) 0.1149(12) 0.5688(10) 0.120(7) Uani 1 1 d .
H76 H 0.5949 0.0931 0.5962 0.144 Uiso 1 1 calc R
C77 C 0.5453(13) 0.0884(9) 0.5130(9) 0.099(6) Uani 1 1 d .
H77 H 0.5872 0.0481 0.5027 0.119 Uiso 1 1 calc R
C78 C 0.4798(11) 0.1192(7) 0.4699(8) 0.071(4) Uani 1 1 d .
C79 C 0.4739(11) 0.0899(7) 0.4118(7) 0.069(4) Uani 1 1 d .
H79 H 0.5164 0.0498 0.4009 0.083 Uiso 1 1 calc R
C80 C 0.4055(12) 0.1205(7) 0.3714(7) 0.069(4) Uani 1 1 d .
C81 C 0.3460(13) 0.1803(8) 0.3871(8) 0.083(5) Uani 1 1 d .
H81 H 0.3006 0.2009 0.3594 0.100 Uiso 1 1 calc R
C82 C 0.3509(14) 0.2108(8) 0.4419(9) 0.089(5) Uani 1 1 d .
H82 H 0.3110 0.2522 0.4506 0.107 Uiso 1 1 calc R
C83 C 0.3894(11) 0.0888(6) 0.3121(7) 0.061(4) Uani 1 1 d .
C84 C 0.4517(14) 0.0321(9) 0.2880(9) 0.097(5) Uani 1 1 d .
H84 H 0.5105 0.0143 0.3089 0.116 Uiso 1 1 calc R
C85 C 0.4345(18) 0.0015(10) 0.2379(10) 0.116(8) Uani 1 1 d D
C86 C 0.5244(13) -0.0395(11) 0.2057(7) 0.222(18) Uani 1 1 d D
C87 C 0.5176(15) -0.1083(12) 0.2106(9) 0.253(17) Uiso 1 1 d D
C88 C -0.0417(12) 0.3449(8) 0.4289(9) 0.076(4) Uani 1 1 d .
C89 C -0.0588(15) 0.3965(10) 0.4750(10) 0.104(6) Uani 1 1 d .
H89 H -0.0926 0.4385 0.4659 0.124 Uiso 1 1 calc R
C90 C -0.026(2) 0.3841(13) 0.5302(13) 0.135(9) Uani 1 1 d .
H90 H -0.0358 0.4180 0.5595 0.162 Uiso 1 1 calc R
C91 C 0.022(2) 0.3215(17) 0.5451(10) 0.158(10) Uani 1 1 d .
H91 H 0.0419 0.3136 0.5847 0.189 Uiso 1 1 calc R
C92 C 0.0412(16) 0.2693(11) 0.5017(9) 0.119(7) Uani 1 1 d .
H92 H 0.0756 0.2279 0.5121 0.142 Uiso 1 1 calc R
C93 C 0.0073(13) 0.2808(9) 0.4418(7) 0.082(5) Uani 1 1 d .
C94 C 0.0241(10) 0.2312(7) 0.3967(6) 0.062(3) Uani 1 1 d .
H94 H 0.0612 0.1900 0.4056 0.074 Uiso 1 1 calc R
C95 C -0.0116(10) 0.2414(7) 0.3409(7) 0.061(4) Uani 1 1 d .
C96 C -0.0634(11) 0.3067(7) 0.3275(7) 0.068(4) Uani 1 1 d .
H96 H -0.0885 0.3158 0.2891 0.082 Uiso 1 1 calc R
C97 C -0.0755(12) 0.3555(8) 0.3716(8) 0.075(4) Uani 1 1 d .
H97 H -0.1082 0.3977 0.3620 0.091 Uiso 1 1 calc R
C98 C 0.0019(11) 0.1875(7) 0.2949(6) 0.058(3) Uani 1 1 d .
C99 C -0.0703(11) 0.1870(6) 0.2509(7) 0.063(4) Uani 1 1 d .
H99 H -0.1240 0.2231 0.2487 0.076 Uiso 1 1 calc R
C100 C -0.0664(10) 0.1351(7) 0.2096(7) 0.067(4) Uani 1 1 d D
C101 C -0.1684(11) 0.1269(6) 0.1847(7) 0.174(13) Uani 1 1 d D
C102 C -0.1512(18) 0.0990(10) 0.1272(8) 0.34(3) Uiso 1 1 d D
C103 C 0.2165(15) 0.0034(9) 0.0886(9) 0.106(6) Uani 1 1 d .
H103 H 0.2048 -0.0354 0.1115 0.127 Uiso 1 1 calc R
C104 C 0.2358(19) -0.0022(12) 0.0233(10) 0.132(8) Uani 1 1 d .
H104 H 0.2480 -0.0440 0.0045 0.158 Uiso 1 1 calc R
C106 C 0.2359(14) 0.1161(10) 0.0176(8) 0.091(5) Uani 1 1 d .
C107 C 0.2404(17) 0.1762(13) -0.0145(9) 0.113(7) Uani 1 1 d .
H107 H 0.2463 0.1759 -0.0575 0.136 Uiso 1 1 calc R
C108 C 0.2364(17) 0.2345(12) 0.0148(9) 0.115(7) Uani 1 1 d .
H108 H 0.2433 0.2733 -0.0087 0.138 Uiso 1 1 calc R
C109 C 0.2219(12) 0.2396(9) 0.0802(8) 0.080(5) Uani 1 1 d .
C110 C 0.2162(10) 0.1793(7) 0.1144(7) 0.063(4) Uani 1 1 d .
C111 C 0.2178(10) 0.1172(8) 0.0830(7) 0.067(4) Uani 1 1 d .
C112 C 0.2147(13) 0.2979(8) 0.1141(9) 0.087(5) Uani 1 1 d .
H112 H 0.2224 0.3384 0.0933 0.104 Uiso 1 1 calc R
C113 C 0.1966(11) 0.2977(7) 0.1769(8) 0.074(4) Uani 1 1 d .
H113 H 0.1854 0.3374 0.1992 0.089 Uiso 1 1 calc R
C114 C 0.1957(10) 0.2355(7) 0.2064(7) 0.066(4) Uani 1 1 d .
H114 H 0.1902 0.2346 0.2494 0.079 Uiso 1 1 calc R
N1 N 0.6586(7) 0.3429(5) 0.3365(5) 0.053(3) Uani 1 1 d .
N2 N 0.6322(9) 0.4684(6) 0.3852(5) 0.066(3) Uani 1 1 d .
N3 N 0.2139(10) 0.0599(6) 0.1193(6) 0.078(3) Uani 1 1 d .
N4 N 0.2021(8) 0.1780(6) 0.1777(5) 0.059(3) Uani 1 1 d .
O1 O 0.5733(7) 0.3697(4) 0.2126(4) 0.063(2) Uani 1 1 d .
O2 O 0.4528(7) 0.4303(4) 0.3137(4) 0.063(2) Uani 1 1 d .
O3 O 0.5353(8) 0.5535(4) 0.2828(4) 0.071(3) Uani 1 1 d .
O4 O 0.6323(7) 0.4930(4) 0.1771(4) 0.062(2) Uani 1 1 d .
O5 O 0.7908(6) 0.4000(4) 0.2236(4) 0.057(2) Uani 1 1 d .
O6 O 0.7665(8) 0.5161(5) 0.2867(4) 0.076(3) Uani 1 1 d .
O7 O 0.1313(9) -0.0357(5) 0.2175(5) 0.091(3) Uani 1 1 d .
O8 O 0.1744(9) 0.0154(4) 0.3259(5) 0.086(3) Uani 1 1 d .
O9 O 0.3107(7) 0.1160(4) 0.2839(4) 0.066(2) Uani 1 1 d .
O10 O 0.3517(9) 0.0102(5) 0.2068(5) 0.090(3) Uani 1 1 d .
O11 O 0.0815(7) 0.1428(4) 0.2997(4) 0.065(2) Uani 1 1 d .
O12 O 0.0120(7) 0.0870(5) 0.2010(5) 0.075(3) Uani 1 1 d .
F1 F 0.2246(6) 0.3348(4) 0.3451(4) 0.081(2) Uani 1 1 d D
F2 F 0.3033(7) 0.3914(4) 0.4076(4) 0.093(3) Uani 1 1 d D
F3 F 0.2501(8) 0.5061(5) 0.3431(5) 0.113(3) Uiso 1 1 d D
F4 F 0.1781(9) 0.4478(6) 0.2790(5) 0.136(4) Uiso 1 1 d D
F5 F 0.1116(9) 0.4543(5) 0.3750(5) 0.125(3) Uiso 1 1 d D
F6 F 0.5214(12) 0.7213(5) 0.2511(7) 0.172(6) Uani 1 1 d D
F7 F 0.4943(10) 0.6698(5) 0.3371(5) 0.129(4) Uani 1 1 d D
F8 F 0.3014(12) 0.6332(7) 0.3029(7) 0.170(5) Uiso 1 1 d D
F9 F 0.3283(12) 0.6906(7) 0.2214(7) 0.184(5) Uiso 1 1 d D
F10 F 0.3171(11) 0.7395(7) 0.3102(7) 0.170(5) Uiso 1 1 d D
F11 F 1.0077(9) 0.5935(6) 0.2374(6) 0.143(5) Uani 1 1 d D
F12 F 0.9490(11) 0.5686(6) 0.3332(6) 0.151(5) Uani 1 1 d D
F13 F 0.7954(10) 0.6600(6) 0.2338(6) 0.144(4) Uiso 1 1 d D
F14 F 0.7670(9) 0.6498(5) 0.3267(5) 0.131(4) Uiso 1 1 d D
F15 F 0.9055(10) 0.6981(6) 0.2926(6) 0.153(4) Uiso 1 1 d D
F16 F 0.1581(17) -0.1595(8) 0.1671(9) 0.253(11) Uani 1 1 d D
F17 F 0.0860(16) -0.2022(6) 0.2532(8) 0.218(8) Uani 1 1 d D
F18 F -0.0527(15) -0.1913(9) 0.1692(9) 0.221(7) Uiso 1 1 d D
F19 F -0.0987(18) -0.1189(9) 0.2355(10) 0.245(8) Uiso 1 1 d D
F20 F -0.0284(16) -0.0936(10) 0.1545(10) 0.248(8) Uiso 1 1 d D
F21 F 0.5491(11) -0.0402(6) 0.1408(6) 0.161(5) Uani 1 1 d D
F22 F 0.6331(12) -0.0468(9) 0.2221(11) 0.251(11) Uani 1 1 d D
F23 F 0.4184(11) -0.1267(6) 0.1931(6) 0.156(4) Uiso 1 1 d D
F24 F 0.4846(13) -0.1286(8) 0.2710(8) 0.196(6) Uiso 1 1 d D
F25 F 0.6005(15) -0.1530(9) 0.1796(9) 0.226(7) Uiso 1 1 d D
F26 F -0.2226(7) 0.1880(4) 0.1680(5) 0.099(3) Uani 1 1 d D
F27 F -0.2363(13) 0.0758(9) 0.2062(9) 0.254(11) Uani 1 1 d D
Yb1 Yb 0.62841(4) 0.44960(3) 0.27335(3) 0.05149(19) Uani 1 1 d .
Yb2 Yb 0.18376(5) 0.06760(3) 0.23273(3) 0.0615(2) Uani 1 1 d .
F30 F -0.2378(13) 0.1001(13) 0.0913(15) 0.428(18) Uiso 1 1 d D
F28 F -0.0755(12) 0.1305(7) 0.0879(8) 0.188(6) Uiso 1 1 d D
F29 F -0.1061(19) 0.0333(8) 0.1174(12) 0.315(11) Uiso 1 1 d D

loop_
_atom_site_aniso_label
_atom_site_aniso_U_11
_atom_site_aniso_U_22
_atom_site_aniso_U_33
_atom_site_aniso_U_23
_atom_site_aniso_U_13
_atom_site_aniso_U_12
C1 0.075(10) 0.098(13) 0.067(11) -0.015(10) -0.020(9) 0.006(9)
C2 0.146(17) 0.116(16) 0.077(13) -0.025(12) -0.021(13) 0.033(13)
C3 0.15(2) 0.14(2) 0.094(16) -0.058(17) -0.022(15) 0.035(17)
C4 0.13(2) 0.18(3) 0.11(2) -0.09(2) -0.039(16) 0.042(18)
C5 0.088(12) 0.096(13) 0.121(17) -0.053(13) -0.027(12) 0.027(10)
C6 0.067(9) 0.076(11) 0.088(12) -0.034(10) -0.034(9) 0.013(8)
C7 0.068(9) 0.067(10) 0.099(13) -0.031(10) -0.011(9) -0.006(7)
C8 0.073(9) 0.051(8) 0.062(9) -0.011(7) -0.011(7) -0.004(7)
C9 0.036(6) 0.069(9) 0.062(9) -0.012(7) -0.009(6) -0.003(6)
C10 0.065(8) 0.071(9) 0.063(10) 0.007(8) -0.015(8) -0.001(7)
C11 0.060(8) 0.048(7) 0.060(9) -0.008(7) -0.018(7) -0.016(6)
C12 0.057(8) 0.052(8) 0.065(9) 0.003(7) -0.015(7) -0.017(6)
C13 0.054(7) 0.054(8) 0.041(7) 0.006(6) -0.006(6) -0.009(6)
C14 0.071(9) 0.059(8) 0.067(10) -0.006(7) -0.010(8) -0.003(7)
C105 0.140(17) 0.109(16) 0.093(15) -0.032(14) -0.037(13) 0.016(14)
C16 0.074(10) 0.115(14) 0.055(10) 0.026(10) -0.015(8) -0.022(9)
C17 0.140(17) 0.105(15) 0.071(14) 0.011(12) -0.010(12) -0.012(13)
C18 0.16(2) 0.16(2) 0.040(10) 0.024(13) -0.028(12) -0.050(17)
C19 0.153(18) 0.108(14) 0.061(12) -0.005(11) 0.005(12) -0.013(12)
C20 0.103(12) 0.093(12) 0.063(11) -0.004(9) -0.019(9) -0.005(10)
C21 0.083(10) 0.064(9) 0.068(10) 0.021(8) -0.014(9) -0.019(8)
C22 0.121(15) 0.104(14) 0.083(14) 0.021(12) -0.021(12) 0.012(12)
C23 0.089(11) 0.065(9) 0.088(13) 0.035(9) -0.016(9) 0.010(8)
C24 0.073(9) 0.050(8) 0.059(9) 0.012(7) -0.003(7) -0.021(7)
C25 0.086(10) 0.054(8) 0.051(9) 0.013(7) -0.016(8) -0.021(7)
C26 0.082(9) 0.054(8) 0.054(9) 0.021(7) -0.013(8) -0.012(7)
C27 0.145(16) 0.070(11) 0.081(13) 0.013(10) -0.025(12) 0.028(10)
C28 0.084(10) 0.055(9) 0.062(10) -0.010(8) 0.010(8) 0.007(7)
C29 0.121(15) 0.113(16) 0.081(14) 0.022(12) -0.002(12) 0.011(12)
C31 0.069(8) 0.052(8) 0.063(9) 0.009(7) 0.005(7) -0.013(7)
C32 0.106(12) 0.068(10) 0.088(13) 0.021(9) 0.000(10) -0.026(9)
C33 0.114(14) 0.101(13) 0.071(12) 0.002(11) 0.013(11) -0.017(11)
C34 0.131(15) 0.103(14) 0.073(12) -0.008(11) -0.021(11) -0.026(12)
C35 0.142(16) 0.103(13) 0.063(11) 0.008(10) -0.001(11) -0.020(12)
C36 0.072(9) 0.075(10) 0.073(11) 0.025(9) -0.005(8) -0.012(8)
C37 0.115(13) 0.046(8) 0.099(13) -0.009(9) -0.008(11) -0.035(8)
C38 0.097(11) 0.055(9) 0.080(11) 0.000(8) 0.025(9) -0.022(8)
C39 0.050(7) 0.061(8) 0.062(9) 0.005(7) -0.010(7) -0.009(6)
C40 0.048(7) 0.071(9) 0.065(9) 0.009(8) -0.001(7) -0.016(6)
C41 0.064(8) 0.065(8) 0.045(8) 0.022(7) -0.012(7) -0.010(7)
C42 0.057(8) 0.087(11) 0.068(10) 0.010(9) -0.002(7) -0.030(8)
C43 0.096(11) 0.057(8) 0.055(9) 0.000(7) -0.018(8) -0.039(8)
C44 0.098(13) 0.128(16) 0.086(14) -0.009(12) -0.011(11) -0.034(12)
C46 0.057(8) 0.062(9) 0.084(11) 0.013(8) -0.015(8) -0.008(7)
C47 0.079(10) 0.074(11) 0.090(13) 0.008(10) -0.005(10) 0.009(8)
C48 0.087(11) 0.080(12) 0.104(15) 0.037(11) -0.006(11) -0.012(9)
C49 0.093(12) 0.109(14) 0.078(13) 0.041(11) 0.004(10) -0.016(11)
C50 0.060(8) 0.079(10) 0.059(10) 0.030(8) -0.005(7) -0.024(7)
C51 0.050(7) 0.093(11) 0.050(9) 0.011(8) -0.002(6) -0.029(7)
C52 0.102(12) 0.121(14) 0.041(9) 0.014(10) 0.004(8) -0.036(11)
C53 0.155(19) 0.17(2) 0.046(11) 0.023(14) -0.012(12) -0.054(18)
C54 0.103(14) 0.16(2) 0.079(15) 0.069(15) -0.007(12) -0.022(15)
C55 0.171(19) 0.120(16) 0.049(10) -0.012(11) -0.002(12) -0.059(15)
C56 0.147(17) 0.110(15) 0.080(14) -0.022(12) 0.008(13) -0.034(13)
C57 0.095(11) 0.103(13) 0.058(10) 0.001(9) -0.007(9) -0.039(10)
C58 0.079(11) 0.094(13) 0.082(13) 0.035(11) -0.005(9) 0.006(9)
C59 0.127(17) 0.096(15) 0.13(2) 0.023(14) -0.005(15) -0.002(12)
C60 0.20(2) 0.17(2) 0.079(16) 0.043(16) -0.017(16) -0.002(18)
C61 0.14(2) 0.16(2) 0.097(18) 0.030(18) 0.018(15) 0.010(18)
C62 0.115(15) 0.15(2) 0.096(17) 0.062(15) -0.002(13) -0.026(15)
C63 0.109(14) 0.095(14) 0.087(15) 0.049(12) -0.003(11) -0.010(11)
C64 0.108(14) 0.136(19) 0.116(18) 0.099(16) -0.002(13) -0.020(13)
C65 0.097(13) 0.090(13) 0.18(2) 0.073(14) -0.022(14) -0.034(10)
C66 0.069(10) 0.071(11) 0.101(14) 0.024(10) -0.001(9) -0.012(8)
C67 0.086(11) 0.080(12) 0.095(14) 0.045(11) 0.008(10) -0.007(9)
C68 0.094(11) 0.051(9) 0.100(14) 0.007(9) -0.008(10) -0.014(8)
C69 0.112(14) 0.074(12) 0.127(18) 0.036(12) 0.003(13) -0.028(10)
C70 0.118(15) 0.045(10) 0.15(2) -0.019(12) -0.032(14) -0.019(9)
C71 0.15(2) 0.17(3) 0.21(3) 0.05(3) -0.02(2) -0.02(2)
C73 0.096(12) 0.071(11) 0.091(13) 0.011(10) -0.023(10) -0.023(9)
C74 0.17(2) 0.084(13) 0.112(17) 0.000(12) -0.049(15) -0.030(12)
C75 0.16(2) 0.121(17) 0.085(15) 0.003(14) -0.030(14) -0.039(15)
C76 0.136(17) 0.136(19) 0.109(17) 0.018(15) -0.077(15) -0.050(15)
C77 0.074(10) 0.108(13) 0.122(16) 0.032(12) -0.041(11) -0.018(9)
C78 0.063(9) 0.067(10) 0.086(12) 0.019(9) -0.023(8) -0.009(7)
C79 0.055(8) 0.069(9) 0.085(12) 0.010(9) -0.014(8) -0.011(7)
C80 0.071(9) 0.054(8) 0.082(11) 0.019(8) -0.006(8) -0.009(7)
C81 0.092(11) 0.087(12) 0.070(11) 0.022(10) -0.014(9) -0.003(9)
C82 0.108(13) 0.059(10) 0.099(14) 0.009(10) -0.017(11) 0.004(9)
C83 0.062(8) 0.048(8) 0.069(10) 0.012(7) 0.000(8) -0.004(7)
C84 0.094(12) 0.097(13) 0.094(14) -0.008(11) -0.020(11) 0.027(10)
C85 0.132(18) 0.097(14) 0.099(16) -0.045(12) 0.023(14) 0.053(13)
C86 0.36(6) 0.17(3) 0.16(3) 0.02(3) -0.14(4) -0.05(3)
C88 0.061(9) 0.070(10) 0.096(14) -0.009(10) 0.000(9) -0.011(8)
C89 0.088(12) 0.120(16) 0.103(15) -0.038(14) -0.007(12) -0.010(11)
C90 0.131(19) 0.14(2) 0.14(2) -0.060(19) -0.030(16) 0.012(16)
C91 0.18(2) 0.23(3) 0.077(15) -0.06(2) -0.027(16) -0.02(2)
C92 0.133(17) 0.151(19) 0.079(14) 0.001(14) -0.032(13) -0.025(14)
C93 0.079(10) 0.120(14) 0.050(9) -0.008(10) -0.007(8) -0.024(10)
C94 0.058(8) 0.072(9) 0.056(9) -0.014(8) -0.002(7) -0.013(7)
C95 0.040(7) 0.077(10) 0.067(10) 0.004(8) 0.003(7) -0.016(7)
C96 0.059(8) 0.063(9) 0.082(11) -0.016(8) 0.004(8) -0.012(7)
C97 0.065(9) 0.072(10) 0.087(12) 0.000(9) 0.006(9) -0.014(8)
C98 0.067(9) 0.060(8) 0.049(8) -0.002(7) -0.005(7) -0.025(7)
C99 0.057(8) 0.054(8) 0.075(10) -0.015(7) 0.007(7) -0.007(6)
C100 0.051(8) 0.064(9) 0.083(11) 0.008(8) -0.007(7) 0.003(7)
C101 0.15(2) 0.140(19) 0.24(3) -0.09(2) -0.14(2) 0.101(17)
C103 0.128(15) 0.084(12) 0.102(15) -0.026(11) -0.014(12) 0.011(11)
C104 0.17(2) 0.130(19) 0.086(16) -0.058(15) -0.012(14) 0.023(16)
C106 0.102(13) 0.108(15) 0.060(11) -0.003(11) -0.019(10) 0.018(11)
C107 0.118(15) 0.15(2) 0.065(13) 0.011(14) -0.006(11) 0.003(15)
C108 0.129(16) 0.138(19) 0.080(15) 0.049(13) -0.038(13) 0.002(15)
C109 0.080(10) 0.098(13) 0.064(11) 0.030(10) -0.011(9) -0.020(9)
C110 0.048(7) 0.075(10) 0.069(10) -0.003(8) -0.018(7) -0.003(7)
C111 0.054(8) 0.076(10) 0.073(11) -0.013(9) -0.017(8) -0.009(7)
C112 0.090(11) 0.061(10) 0.115(16) 0.015(11) -0.034(11) -0.013(8)
C113 0.077(10) 0.057(9) 0.096(13) 0.001(9) -0.032(9) -0.019(7)
C114 0.057(8) 0.072(10) 0.068(10) 0.012(8) -0.007(7) -0.008(7)
N1 0.045(6) 0.052(6) 0.060(7) 0.011(6) -0.002(5) -0.003(5)
N2 0.080(8) 0.074(8) 0.047(7) 0.002(6) -0.003(6) -0.025(6)
N3 0.086(9) 0.062(8) 0.084(9) -0.020(7) -0.005(7) 0.001(7)
N4 0.058(7) 0.065(7) 0.055(7) -0.003(6) -0.002(6) -0.013(6)
O1 0.076(6) 0.051(5) 0.064(6) 0.002(4) -0.006(5) -0.012(5)
O2 0.059(5) 0.065(6) 0.066(6) -0.008(5) -0.011(5) -0.005(4)
O3 0.102(7) 0.052(5) 0.058(6) 0.004(5) -0.005(5) -0.004(5)
O4 0.075(6) 0.048(5) 0.061(6) 0.010(4) -0.010(5) -0.002(4)
O5 0.053(5) 0.062(5) 0.054(5) 0.014(4) 0.005(4) -0.013(4)
O6 0.081(7) 0.097(7) 0.053(6) -0.002(5) 0.001(5) -0.039(6)
O7 0.105(8) 0.048(6) 0.122(10) -0.002(6) -0.009(7) -0.023(5)
O8 0.112(8) 0.052(6) 0.098(8) 0.023(6) -0.025(7) -0.019(5)
O9 0.068(6) 0.056(5) 0.073(7) 0.012(5) -0.011(5) -0.006(4)
O10 0.078(7) 0.100(8) 0.092(8) -0.009(7) -0.025(6) 0.014(6)
O11 0.064(6) 0.061(6) 0.073(7) 0.006(5) -0.017(5) -0.006(5)
O12 0.068(6) 0.075(6) 0.086(7) -0.011(6) -0.023(5) -0.001(5)
F1 0.071(5) 0.072(5) 0.099(7) -0.011(5) 0.012(5) -0.027(4)
F2 0.109(7) 0.109(7) 0.059(6) 0.004(5) -0.002(5) -0.002(5)
F6 0.241(15) 0.056(6) 0.206(14) -0.009(7) 0.040(11) -0.018(8)
F7 0.183(11) 0.085(7) 0.113(9) -0.033(6) -0.010(8) 0.010(7)
F11 0.138(9) 0.143(9) 0.157(11) -0.052(8) 0.026(8) -0.089(8)
F12 0.204(12) 0.139(9) 0.138(10) -0.004(8) -0.097(9) -0.061(9)
F16 0.30(2) 0.171(14) 0.28(2) -0.159(15) 0.104(17) -0.110(14)
F17 0.37(2) 0.075(8) 0.232(17) 0.022(9) -0.085(16) -0.096(11)
F21 0.175(11) 0.148(11) 0.128(10) 0.022(9) 0.063(9) 0.041(8)
F22 0.119(11) 0.253(18) 0.38(3) -0.159(19) -0.089(14) 0.060(11)
F26 0.089(6) 0.084(6) 0.134(8) -0.007(6) -0.055(6) -0.003(5)
F27 0.235(17) 0.262(18) 0.33(2) 0.125(17) -0.185(16) -0.196(15)
Yb1 0.0621(4) 0.0467(3) 0.0469(4) 0.0029(3) -0.0070(3) -0.0109(3)
Yb2 0.0672(4) 0.0485(4) 0.0699(5) 0.0011(3) -0.0115(3) -0.0062(3)

loop_
_atom_type_symbol
_atom_type_description
_atom_type_scat_dispersion_real
_atom_type_scat_dispersion_imag
_atom_type_scat_source
C C 0.0033 0.0016 'International Tables Vol C Tables 4.2.6.8 and 6.1.1.4'
H H 0.0000 0.0000 'International Tables Vol C Tables 4.2.6.8 and 6.1.1.4'
N N 0.0061 0.0033 'International Tables Vol C Tables 4.2.6.8 and 6.1.1.4'
O O 0.0106 0.0060 'International Tables Vol C Tables 4.2.6.8 and 6.1.1.4'
F F 0.0171 0.0103 'International Tables Vol C Tables 4.2.6.8 and 6.1.1.4'
Yb Yb -0.3850 5.5486 'International Tables Vol C Tables 4.2.6.8 and 6.1.1.4'

loop_
_geom_angle_atom_site_label_1
_geom_angle_atom_site_label_2
_geom_angle_atom_site_label_3
_geom_angle
C2 C1 C10 122.5(17)
C2 C1 C6 121.2(17)
C10 C1 C6 116.4(15)
C3 C2 C1 120(2)
C3 C2 H2 120.2
C1 C2 H2 120.2
C4 C3 C2 121(3)
C4 C3 H3 119.6
C2 C3 H3 119.6
C5 C4 C3 120(2)
C5 C4 H4 119.8
C3 C4 H4 119.8
C4 C5 C6 123(2)
C4 C5 H5 118.4
C6 C5 H5 118.4
C7 C6 C5 126.1(18)
C7 C6 C1 118.9(14)
C5 C6 C1 115.1(18)
C8 C7 C6 122.4(15)
C8 C7 H7 118.8
C6 C7 H7 118.8
C7 C8 C9 122.0(14)
C7 C8 H8 119.0
C9 C8 H8 119.0
C10 C9 C11 121.7(13)
C10 C9 C8 115.9(13)
C11 C9 C8 122.4(12)
C9 C10 C1 124.4(14)
C9 C10 H10 117.8
C1 C10 H10 117.8
O1 C11 C12 120.3(11)
O1 C11 C9 118.8(12)
C12 C11 C9 120.9(11)
C13 C12 C11 124.0(11)
C13 C12 H12 118.0
C11 C12 H12 118.0
O2 C13 C12 126.5(10)
O2 C13 C14 113.9(10)
C12 C13 C14 119.5(11)
F2 C14 F1 101.5(8)
F2 C14 C15 104.8(9)
F1 C14 C15 104.5(9)
F2 C14 C13 111.1(9)
F1 C14 C13 114.9(9)
C15 C14 C13 118.2(10)
F3 C15 F4 103.8(10)
F3 C15 F5 100.7(10)
F4 C15 F5 103.2(10)
F3 C15 C14 115.2(10)
F4 C15 C14 112.2(10)
F5 C15 C14 119.8(11)
C106 C105 C104 119(2)
C106 C105 H105 120.6
C104 C105 H105 120.6
C22 C16 C17 126.0(17)
C22 C16 C21 117.3(15)
C17 C16 C21 116.7(18)
C18 C17 C16 123.7(19)
C18 C17 H17 118.1
C16 C17 H17 118.1
C17 C18 C19 120.9(17)
C17 C18 H18 119.5
C19 C18 H18 119.5
C20 C19 C18 119.4(18)
C20 C19 H19 120.3
C18 C19 H19 120.3
C19 C20 C21 119.2(16)
C19 C20 H20 120.4
C21 C20 H20 120.4
C25 C21 C20 123.2(13)
C25 C21 C16 116.9(15)
C20 C21 C16 119.7(15)
C23 C22 C16 124.2(16)
C23 C22 H22 117.9
C16 C22 H22 117.9
C22 C23 C24 120.1(16)
C22 C23 H23 120.0
C24 C23 H23 120.0
C25 C24 C23 117.4(14)
C25 C24 C26 119.2(12)
C23 C24 C26 123.3(14)
C24 C25 C21 124.1(13)
C24 C25 H25 117.9
C21 C25 H25 117.9
O4 C26 C27 121.4(13)
O4 C26 C24 118.2(13)
C27 C26 C24 120.3(12)
C28 C27 C26 122.4(13)
C28 C27 H27 118.8
C26 C27 H27 118.8
O3 C28 C27 127.9(12)
O3 C28 C29 114.2(13)
C27 C28 C29 117.6(14)
F6 C29 F7 100.2(12)
F6 C29 C30 99.5(13)
F7 C29 C30 98.7(13)
F6 C29 C28 118.4(12)
F7 C29 C28 117.7(12)
C30 C29 C28 118.6(14)
F9 C30 F10 102.8(14)
F9 C30 C29 113.2(15)
F10 C30 C29 123.2(15)
F9 C30 F8 98.7(14)
F10 C30 F8 102.6(13)
C29 C30 F8 113.1(14)
C32 C31 C36 121.9(14)
C32 C31 C40 119.9(13)
C36 C31 C40 118.2(12)
C33 C32 C31 118.1(15)
C33 C32 H32 120.9
C31 C32 H32 120.9
C32 C33 C34 119.1(16)
C32 C33 H33 120.5
C34 C33 H33 120.5
C35 C34 C33 123.4(18)
C35 C34 H34 118.3
C33 C34 H34 118.3
C34 C35 C36 119.8(18)
C34 C35 H35 120.1
C36 C35 H35 120.1
C37 C36 C35 123.5(15)
C37 C36 C31 119.0(15)
C35 C36 C31 117.5(14)
C38 C37 C36 121.7(14)
C38 C37 H37 119.2
C36 C37 H37 119.2
C37 C38 C39 120.8(13)
C37 C38 H38 119.6
C39 C38 H38 119.6
C40 C39 C38 119.7(13)
C40 C39 C41 122.4(12)
C38 C39 C41 117.8(12)
C39 C40 C31 120.4(12)
C39 C40 H40 119.8
C31 C40 H40 119.8
O5 C41 C42 120.1(12)
O5 C41 C39 116.7(12)
C42 C41 C39 123.2(12)
C43 C42 C41 123.5(12)
C43 C42 H42 118.2
C41 C42 H42 118.2
O6 C43 C42 127.3(11)
O6 C43 C44 114.2(13)
C42 C43 C44 118.5(14)
F11 C44 F12 103.8(12)
F11 C44 C45 99.0(11)
F12 C44 C45 98.9(11)
F11 C44 C43 117.7(12)
F12 C44 C43 114.8(11)
C45 C44 C43 119.6(13)
F14 C45 F13 94.2(11)
F14 C45 F15 97.7(12)
F13 C45 F15 102.1(12)
F14 C45 C44 119.0(13)
F13 C45 C44 113.8(13)
F15 C45 C44 124.7(12)
N1 C46 C47 119.7(15)
N1 C46 H46 120.2
C47 C46 H46 120.2
C48 C47 C46 121.5(17)
C48 C47 H47 119.2
C46 C47 H47 119.2
C47 C48 C49 120.4(16)
C47 C48 H48 119.8
C49 C48 H48 119.8
C48 C49 C50 116.7(17)
C48 C49 C54 124.8(17)
C50 C49 C54 118.5(19)
N1 C50 C51 117.9(12)
N1 C50 C49 122.1(16)
C51 C50 C49 119.9(16)
N2 C51 C50 119.8(13)
N2 C51 C52 120.3(14)
C50 C51 C52 119.8(14)
C53 C52 C55 122.7(17)
C53 C52 C51 119.2(17)
C55 C52 C51 118.1(15)
C54 C53 C52 121.7(18)
C54 C53 H53 119.1
C52 C53 H53 119.1
C53 C54 C49 120.7(18)
C53 C54 H54 119.7
C49 C54 H54 119.7
C56 C55 C52 118.0(17)
C56 C55 H55 121.0
C52 C55 H55 121.0
C55 C56 C57 122.9(18)
C55 C56 H56 118.6
C57 C56 H56 118.6
N2 C57 C56 121.5(16)
N2 C57 H57 119.2
C56 C57 H57 119.2
C63 C58 C67 119.2(19)
C63 C58 C59 115.9(18)
C67 C58 C59 124.9(17)
C60 C59 C58 121(2)
C60 C59 H59 119.4
C58 C59 H59 119.4
C59 C60 C61 122(3)
C59 C60 H60 118.8
C61 C60 H60 118.8
C60 C61 C62 119(2)
C60 C61 H61 120.7
C62 C61 H61 120.7
C63 C62 C61 121(2)
C63 C62 H62 119.3
C61 C62 H62 119.3
C62 C63 C64 123.0(19)
C62 C63 C58 120(2)
C64 C63 C58 116.6(19)
C65 C64 C63 124.8(17)
C65 C64 H64 117.6
C63 C64 H64 117.6
C64 C65 C66 117(2)
C64 C65 H65 121.3
C66 C65 H65 121.3
C67 C66 C65 119.3(18)
C67 C66 C68 117.5(14)
C65 C66 C68 123.2(18)
C66 C67 C58 122.6(16)
C66 C67 H67 118.7
C58 C67 H67 118.7
O8 C68 C69 123.9(17)
O8 C68 C66 116.4(15)
C69 C68 C66 119.5(15)
C70 C69 C68 119.6(15)
C70 C69 H69 120.2
C68 C69 H69 120.2
O7 C70 C69 131.8(15)
O7 C70 C71 112.0(18)
C69 C70 C71 115.8(18)
F17 C71 C72 92.8(16)
F17 C71 F16 102.9(16)
C72 C71 F16 91.8(17)
F17 C71 C70 122.7(15)
C72 C71 C70 118.9(18)
F16 C71 C70 120.6(16)
C71 C72 F19 116(2)
C71 C72 F18 135(2)
F19 C72 F18 95.4(17)
C71 C72 F20 117(2)
F19 C72 F20 88.8(17)
F18 C72 F20 93.0(16)
C82 C73 C78 119.4(16)
C82 C73 C74 122.9(18)
C78 C73 C74 117.7(16)
C75 C74 C73 121(2)
C75 C74 H74 119.4
C73 C74 H74 119.4
C74 C75 C76 120(2)
C74 C75 H75 120.2
C76 C75 H75 120.2
C77 C76 C75 119.7(19)
C77 C76 H76 120.2
C75 C76 H76 120.2
C76 C77 C78 122.5(19)
C76 C77 H77 118.7
C78 C77 H77 118.7
C77 C78 C73 119.3(17)
C77 C78 C79 121.8(16)
C73 C78 C79 118.9(14)
C80 C79 C78 120.2(14)
C80 C79 H79 119.9
C78 C79 H79 119.9
C81 C80 C79 119.4(15)
C81 C80 C83 118.5(14)
C79 C80 C83 122.1(14)
C82 C81 C80 122.3(15)
C82 C81 H81 118.8
C80 C81 H81 118.8
C81 C82 C73 119.8(16)
C81 C82 H82 120.1
C73 C82 H82 120.1
O9 C83 C84 119.6(14)
O9 C83 C80 116.1(12)
C84 C83 C80 124.3(14)
C85 C84 C83 124.9(17)
C85 C84 H84 117.5
C83 C84 H84 117.5
O10 C85 C84 128.9(15)
O10 C85 C86 111.6(18)
C84 C85 C86 119(2)
C87 C86 F22 91.2(15)
C87 C86 F21 94.2(15)
F22 C86 F21 99.1(16)
C87 C86 C85 115.9(18)
F22 C86 C85 124.4(18)
F21 C86 C85 123.9(16)
F23 C87 C86 112.2(18)
F23 C87 F24 89.4(13)
C86 C87 F24 112.4(17)
F23 C87 F25 104.8(17)
C86 C87 F25 120.4(16)
F24 C87 F25 113.1(19)
C97 C88 C93 117.2(16)
C97 C88 C89 121.7(17)
C93 C88 C89 121.1(18)
C90 C89 C88 120(2)
C90 C89 H89 120.0
C88 C89 H89 120.0
C89 C90 C91 121(2)
C89 C90 H90 119.6
C91 C90 H90 119.6
C90 C91 C92 122(2)
C90 C91 H91 119.2
C92 C91 H91 119.2
C91 C92 C93 119(2)
C91 C92 H92 120.5
C93 C92 H92 120.5
C94 C93 C88 120.7(16)
C94 C93 C92 121.9(18)
C88 C93 C92 117.3(17)
C95 C94 C93 121.8(15)
C95 C94 H94 119.1
C93 C94 H94 119.1
C94 C95 C96 117.8(14)
C94 C95 C98 121.3(13)
C96 C95 C98 120.9(14)
C97 C96 C95 119.4(15)
C97 C96 H96 120.3
C95 C96 H96 120.3
C88 C97 C96 122.9(16)
C88 C97 H97 118.6
C96 C97 H97 118.6
O11 C98 C99 123.8(13)
O11 C98 C95 115.7(12)
C99 C98 C95 120.4(13)
C98 C99 C100 122.6(13)
C98 C99 H99 118.7
C100 C99 H99 118.7
O12 C100 C99 125.6(12)
O12 C100 C101 117.2(12)
C99 C100 C101 115.9(12)
C102 C101 F26 97.4(13)
C102 C101 F27 90.2(14)
F26 C101 F27 117.0(13)
C102 C101 C100 112.6(16)
F26 C101 C100 112.3(10)
F27 C101 C100 121.7(11)
C101 C102 F28 112.2(16)
C101 C102 F30 120(2)
F28 C102 F30 100.3(9)
C101 C102 F29 122(2)
F28 C102 F29 98.8(9)
F30 C102 F29 99.2(9)
N3 C103 C104 124.6(19)
N3 C103 H103 117.7
C104 C103 H103 117.7
C105 C104 C103 118.3(19)
C105 C104 H104 120.9
C103 C104 H104 120.9
C105 C106 C107 122.2(19)
C105 C106 C111 118.5(19)
C107 C106 C111 118.9(18)
C108 C107 C106 121.6(19)
C108 C107 H107 119.2
C106 C107 H107 119.2
C107 C108 C109 122.8(18)
C107 C108 H108 118.6
C109 C108 H108 118.6
C112 C109 C110 116.5(15)
C112 C109 C108 126.5(17)
C110 C109 C108 117.0(17)
N4 C110 C109 122.3(14)
N4 C110 C111 117.5(13)
C109 C110 C111 120.0(15)
N3 C111 C106 123.3(15)
N3 C111 C110 117.0(14)
C106 C111 C110 119.3(15)
C113 C112 C109 121.9(15)
C113 C112 H112 119.0
C109 C112 H112 119.0
C112 C113 C114 117.1(15)
C112 C113 H113 121.5
C114 C113 H113 121.5
N4 C114 C113 124.5(14)
N4 C114 H114 117.8
C113 C114 H114 117.8
C46 N1 C50 119.5(11)
C46 N1 Yb1 122.9(9)
C50 N1 Yb1 117.4(9)
C57 N2 C51 119.0(13)
C57 N2 Yb1 122.0(10)
C51 N2 Yb1 118.8(9)
C103 N3 C111 115.2(14)
C103 N3 Yb2 123.8(12)
C111 N3 Yb2 120.6(9)
C114 N4 C110 117.5(12)
C114 N4 Yb2 123.5(9)
C110 N4 Yb2 119.0(9)
C11 O1 Yb1 138.6(9)
C13 O2 Yb1 133.5(7)
C28 O3 Yb1 133.7(8)
C26 O4 Yb1 139.9(9)
C41 O5 Yb1 130.5(8)
C43 O6 Yb1 131.7(8)
C70 O7 Yb2 131.2(11)
C68 O8 Yb2 139.1(12)
C83 O9 Yb2 129.9(8)
C85 O10 Yb2 129.0(10)
C98 O11 Yb2 134.3(9)
C100 O12 Yb2 133.7(8)
O4 Yb1 O3 73.6(3)
O4 Yb1 O2 111.8(3)
O3 Yb1 O2 75.9(3)
O4 Yb1 O5 76.6(3)
O3 Yb1 O5 138.2(3)
O2 Yb1 O5 143.5(3)
O4 Yb1 O6 86.4(3)
O3 Yb1 O6 77.2(4)
O2 Yb1 O6 141.2(3)
O5 Yb1 O6 72.3(3)
O4 Yb1 O1 73.4(3)
O3 Yb1 O1 121.3(3)
O2 Yb1 O1 73.4(3)
O5 Yb1 O1 75.7(3)
O6 Yb1 O1 145.3(3)
O4 Yb1 N2 148.2(3)
O3 Yb1 N2 80.0(4)
O2 Yb1 N2 77.7(3)
O5 Yb1 N2 114.5(3)
O6 Yb1 N2 70.5(3)
O1 Yb1 N2 137.1(3)
O4 Yb1 N1 144.9(3)
O3 Yb1 N1 139.8(3)
O2 Yb1 N1 76.7(3)
O5 Yb1 N1 78.0(3)
O6 Yb1 N1 108.4(3)
O1 Yb1 N1 77.2(3)
N2 Yb1 N1 65.8(4)
O10 Yb2 O8 89.0(4)
O10 Yb2 O7 79.7(4)
O8 Yb2 O7 73.7(4)
O10 Yb2 O12 141.6(4)
O8 Yb2 O12 110.7(4)
O7 Yb2 O12 75.3(4)
O10 Yb2 O11 145.7(4)
O8 Yb2 O11 74.9(3)
O7 Yb2 O11 122.4(3)
O12 Yb2 O11 72.6(3)
O10 Yb2 O9 72.6(4)
O8 Yb2 O9 76.0(3)
O7 Yb2 O9 138.8(4)
O12 Yb2 O9 142.7(3)
O11 Yb2 O9 74.2(3)
O10 Yb2 N3 72.3(4)
O8 Yb2 N3 148.9(4)
O7 Yb2 N3 78.6(4)
O12 Yb2 N3 74.6(4)
O11 Yb2 N3 133.4(4)
O9 Yb2 N3 119.3(4)
O10 Yb2 N4 103.2(4)
O8 Yb2 N4 144.8(4)
O7 Yb2 N4 140.6(4)
O12 Yb2 N4 79.7(3)
O11 Yb2 N4 76.7(3)
O9 Yb2 N4 76.5(3)
N3 Yb2 N4 65.5(4)

loop_
_geom_bond_atom_site_label_1
_geom_bond_atom_site_label_2
_geom_bond_distance
C1 C2 1.38(2)
C1 C10 1.425(19)
C1 C6 1.45(2)
C2 C3 1.37(2)
C2 H2 0.9300
C3 C4 1.37(3)
C3 H3 0.9300
C4 C5 1.35(3)
C4 H4 0.9300
C5 C6 1.40(2)
C5 H5 0.9300
C6 C7 1.38(2)
C7 C8 1.333(17)
C7 H7 0.9300
C8 C9 1.448(17)
C8 H8 0.9300
C9 C10 1.352(17)
C9 C11 1.443(16)
C10 H10 0.9300
C11 O1 1.238(13)
C11 C12 1.438(17)
C12 C13 1.377(16)
C12 H12 0.9300
C13 O2 1.284(13)
C13 C14 1.436(9)
C14 F2 1.384(8)
C14 F1 1.395(8)
C14 C15 1.408(9)
C15 F3 1.362(9)
C15 F4 1.371(9)
C15 F5 1.376(9)
C105 C106 1.37(2)
C105 C104 1.39(3)
C105 H105 0.9300
C16 C22 1.38(2)
C16 C17 1.39(2)
C16 C21 1.442(19)
C17 C18 1.30(2)
C17 H17 0.9300
C18 C19 1.44(2)
C18 H18 0.9300
C19 C20 1.36(2)
C19 H19 0.9300
C20 C21 1.431(19)
C20 H20 0.9300
C21 C25 1.400(18)
C22 C23 1.34(2)
C22 H22 0.9300
C23 C24 1.406(17)
C23 H23 0.9300
C24 C25 1.371(17)
C24 C26 1.481(18)
C25 H25 0.9300
C26 O4 1.245(13)
C26 C27 1.410(19)
C27 C28 1.38(2)
C27 H27 0.9300
C28 O3 1.249(15)
C28 C29 1.420(9)
C29 F6 1.387(9)
C29 F7 1.387(9)
C29 C30 1.390(10)
C30 F9 1.387(10)
C30 F10 1.387(10)
C30 F8 1.394(10)
C31 C32 1.408(18)
C31 C36 1.417(18)
C31 C40 1.418(18)
C32 C33 1.38(2)
C32 H32 0.9300
C33 C34 1.40(2)
C33 H33 0.9300
C34 C35 1.33(2)
C34 H34 0.9300
C35 C36 1.41(2)
C35 H35 0.9300
C36 C37 1.391(19)
C37 C38 1.343(19)
C37 H37 0.9300
C38 C39 1.388(17)
C38 H38 0.9300
C39 C40 1.378(16)
C39 C41 1.491(18)
C40 H40 0.9300
C41 O5 1.268(13)
C41 C42 1.412(18)
C42 C43 1.350(18)
C42 H42 0.9300
C43 O6 1.257(16)
C43 C44 1.419(9)
C44 F11 1.388(9)
C44 F12 1.395(9)
C44 C45 1.396(9)
C45 F14 1.375(9)
C45 F13 1.386(9)
C45 F15 1.389(9)
C46 N1 1.328(15)
C46 C47 1.403(18)
C46 H46 0.9300
C47 C48 1.34(2)
C47 H47 0.9300
C48 C49 1.39(2)
C48 H48 0.9300
C49 C50 1.406(19)
C49 C54 1.47(3)
C50 N1 1.370(16)
C50 C51 1.401(19)
C51 N2 1.369(16)
C51 C52 1.437(19)
C52 C53 1.40(2)
C52 C55 1.42(2)
C53 C54 1.33(3)
C53 H53 0.9300
C54 H54 0.9300
C55 C56 1.29(2)
C55 H55 0.9300
C56 C57 1.42(2)
C56 H56 0.9300
C57 N2 1.298(17)
C57 H57 0.9300
C58 C63 1.41(2)
C58 C67 1.43(2)
C58 C59 1.44(2)
C59 C60 1.34(3)
C59 H59 0.9300
C60 C61 1.36(3)
C60 H60 0.9300
C61 C62 1.39(3)
C61 H61 0.9300
C62 C63 1.37(3)
C62 H62 0.9300
C63 C64 1.39(3)
C64 C65 1.36(3)
C64 H64 0.9300
C65 C66 1.46(2)
C65 H65 0.9300
C66 C67 1.32(2)
C66 C68 1.51(2)
C67 H67 0.9300
C68 O8 1.214(15)
C68 C69 1.38(2)
C69 C70 1.37(2)
C69 H69 0.9300
C70 O7 1.25(2)
C70 C71 1.405(9)
C71 F17 1.383(9)
C71 C72 1.384(10)
C71 F16 1.393(10)
C72 F19 1.387(10)
C72 F18 1.393(10)
C72 F20 1.397(10)
C73 C82 1.39(2)
C73 C78 1.40(2)
C73 C74 1.45(2)
C74 C75 1.36(3)
C74 H74 0.9300
C75 C76 1.42(3)
C75 H75 0.9300
C76 C77 1.34(2)
C76 H76 0.9300
C77 C78 1.40(2)
C77 H77 0.9300
C78 C79 1.42(2)
C79 C80 1.376(18)
C79 H79 0.9300
C80 C81 1.368(19)
C80 C83 1.49(2)
C81 C82 1.36(2)
C81 H81 0.9300
C82 H82 0.9300
C83 O9 1.270(15)
C83 C84 1.380(19)
C84 C85 1.31(2)
C84 H84 0.9300
C85 O10 1.27(2)
C85 C86 1.424(9)
C86 C87 1.393(10)
C86 F22 1.403(10)
C86 F21 1.412(10)
C87 F23 1.391(10)
C87 F24 1.394(10)
C87 F25 1.401(10)
C88 C97 1.37(2)
C88 C93 1.40(2)
C88 C89 1.44(2)
C89 C90 1.32(3)
C89 H89 0.9300
C90 C91 1.38(3)
C90 H90 0.9300
C91 C92 1.41(3)
C91 H91 0.9300
C92 C93 1.42(2)
C92 H92 0.9300
C93 C94 1.394(19)
C94 C95 1.342(18)
C94 H94 0.9300
C95 C96 1.439(18)
C95 C98 1.471(18)
C96 C97 1.369(19)
C96 H96 0.9300
C97 H97 0.9300
C98 O11 1.266(15)
C98 C99 1.374(18)
C99 C100 1.382(17)
C99 H99 0.9300
C100 O12 1.289(14)
C100 C101 1.435(9)
C101 C102 1.366(10)
C101 F26 1.397(9)
C101 F27 1.417(9)
C102 F28 1.374(10)
C102 F30 1.382(10)
C102 F29 1.387(10)
C103 N3 1.322(18)
C103 C104 1.42(2)
C103 H103 0.9300
C104 H104 0.9300
C106 C107 1.38(2)
C106 C111 1.42(2)
C107 C108 1.34(3)
C107 H107 0.9300
C108 C109 1.42(2)
C108 H108 0.9300
C109 C112 1.38(2)
C109 C110 1.411(19)
C110 N4 1.370(16)
C110 C111 1.430(18)
C111 N3 1.384(17)
C112 C113 1.36(2)
C112 H112 0.9300
C113 C114 1.395(17)
C113 H113 0.9300
C114 N4 1.313(16)
C114 H114 0.9300
N1 Yb1 2.541(9)
N2 Yb1 2.477(11)
N3 Yb2 2.460(13)
N4 Yb2 2.515(11)
O1 Yb1 2.294(9)
O2 Yb1 2.278(8)
O3 Yb1 2.273(9)
O4 Yb1 2.250(8)
O5 Yb1 2.284(8)
O6 Yb1 2.291(9)
O7 Yb2 2.267(9)
O8 Yb2 2.262(10)
O9 Yb2 2.302(9)
O10 Yb2 2.259(10)
O11 Yb2 2.289(9)
O12 Yb2 2.271(9)

loop_
_geom_torsion_atom_site_label_1
_geom_torsion_atom_site_label_2
_geom_torsion_atom_site_label_3
_geom_torsion_atom_site_label_4
_geom_torsion
C10 C1 C2 C3 -178.2(17)
C6 C1 C2 C3 1(3)
C1 C2 C3 C4 0(3)
C2 C3 C4 C5 0(4)
C3 C4 C5 C6 0(3)
C4 C5 C6 C7 179.7(18)
C4 C5 C6 C1 0(2)
C2 C1 C6 C7 179.8(16)
C10 C1 C6 C7 -1(2)
C2 C1 C6 C5 -1(2)
C10 C1 C6 C5 178.2(13)
C5 C6 C7 C8 -175.7(14)
C1 C6 C7 C8 3(2)
C6 C7 C8 C9 -2(2)
C7 C8 C9 C10 -1.5(19)
C7 C8 C9 C11 177.4(13)
C11 C9 C10 C1 -175.0(12)
C8 C9 C10 C1 4.0(19)
C2 C1 C10 C9 176.4(15)
C6 C1 C10 C9 -3(2)
C10 C9 C11 O1 -27.2(19)
C8 C9 C11 O1 153.9(12)
C10 C9 C11 C12 150.6(12)
C8 C9 C11 C12 -28.3(18)
O1 C11 C12 C13 4.1(19)
C9 C11 C12 C13 -173.7(12)
C11 C12 C13 O2 -8(2)
C11 C12 C13 C14 168.5(11)
O2 C13 C14 F2 -57.7(13)
C12 C13 C14 F2 125.7(11)
O2 C13 C14 F1 -172.2(9)
C12 C13 C14 F1 11.1(15)
O2 C13 C14 C15 63.6(14)
C12 C13 C14 C15 -113.1(13)
F2 C14 C15 F3 66.8(13)
F1 C14 C15 F3 173.2(10)
C13 C14 C15 F3 -57.6(15)
F2 C14 C15 F4 -174.8(10)
F1 C14 C15 F4 -68.4(12)
C13 C14 C15 F4 60.8(14)
F2 C14 C15 F5 -53.6(13)
F1 C14 C15 F5 52.8(14)
C13 C14 C15 F5 -178.0(11)
C22 C16 C17 C18 -177(2)
C21 C16 C17 C18 1(3)
C16 C17 C18 C19 -6(3)
C17 C18 C19 C20 5(3)
C18 C19 C20 C21 1(3)
C19 C20 C21 C25 -179.6(15)
C19 C20 C21 C16 -5(2)
C22 C16 C21 C25 -2(2)
C17 C16 C21 C25 179.2(14)
C22 C16 C21 C20 -177.1(15)
C17 C16 C21 C20 4(2)
C17 C16 C22 C23 179.9(18)
C21 C16 C22 C23 1(3)
C16 C22 C23 C24 0(3)
C22 C23 C24 C25 0(2)
C22 C23 C24 C26 -176.8(15)
C23 C24 C25 C21 -1(2)
C26 C24 C25 C21 176.0(12)
C20 C21 C25 C24 176.9(13)
C16 C21 C25 C24 2(2)
C25 C24 C26 O4 -3.1(19)
C23 C24 C26 O4 173.9(13)
C25 C24 C26 C27 175.5(14)
C23 C24 C26 C27 -8(2)
O4 C26 C27 C28 -10(3)
C24 C26 C27 C28 171.8(15)
C26 C27 C28 O3 2(3)
C26 C27 C28 C29 175.6(15)
O3 C28 C29 F6 141.5(14)
C27 C28 C29 F6 -33(2)
O3 C28 C29 F7 21(2)
C27 C28 C29 F7 -153.7(15)
O3 C28 C29 C30 -97.9(17)
C27 C28 C29 C30 87.6(19)
F6 C29 C30 F9 69.5(16)
F7 C29 C30 F9 171.5(13)
C28 C29 C30 F9 -60.3(19)
F6 C29 C30 F10 -55.1(19)
F7 C29 C30 F10 46.8(19)
C28 C29 C30 F10 175.0(15)
F6 C29 C30 F8 -179.3(14)
F7 C29 C30 F8 -77.3(15)
C28 C29 C30 F8 51(2)
C36 C31 C32 C33 4(2)
C40 C31 C32 C33 -178.3(15)
C31 C32 C33 C34 -2(3)
C32 C33 C34 C35 -3(3)
C33 C34 C35 C36 5(3)
C34 C35 C36 C37 175.3(17)
C34 C35 C36 C31 -2(3)
C32 C31 C36 C37 -179.7(15)
C40 C31 C36 C37 2(2)
C32 C31 C36 C35 -2(2)
C40 C31 C36 C35 -179.8(14)
C35 C36 C37 C38 -178.8(17)
C31 C36 C37 C38 -1(2)
C36 C37 C38 C39 2(3)
C37 C38 C39 C40 -3(2)
C37 C38 C39 C41 173.8(14)
C38 C39 C40 C31 5(2)
C41 C39 C40 C31 -172.2(12)
C32 C31 C40 C39 177.8(13)
C36 C31 C40 C39 -4(2)
C40 C39 C41 O5 172.6(11)
C38 C39 C41 O5 -4.5(18)
C40 C39 C41 C42 -4(2)
C38 C39 C41 C42 178.9(13)
O5 C41 C42 C43 -9(2)
C39 C41 C42 C43 167.7(13)
C41 C42 C43 O6 -8(3)
C41 C42 C43 C44 171.1(12)
O6 C43 C44 F11 -171.2(13)
C42 C43 C44 F11 10(2)
O6 C43 C44 F12 66.1(18)
C42 C43 C44 F12 -113.1(15)
O6 C43 C44 C45 -51.2(18)
C42 C43 C44 C45 129.6(15)
F11 C44 C45 F14 -166.7(12)
F12 C44 C45 F14 -61.1(15)
C43 C44 C45 F14 64.1(18)
F11 C44 C45 F13 83.7(14)
F12 C44 C45 F13 -170.7(12)
C43 C44 C45 F13 -45.5(18)
F11 C44 C45 F15 -42.0(18)
F12 C44 C45 F15 63.6(17)
C43 C44 C45 F15 -171.1(14)
N1 C46 C47 C48 -4(2)
C46 C47 C48 C49 3(3)
C47 C48 C49 C50 0(2)
C47 C48 C49 C54 -177.9(16)
C48 C49 C50 N1 -3(2)
C54 C49 C50 N1 175.2(14)
C48 C49 C50 C51 -178.9(14)
C54 C49 C50 C51 -1(2)
N1 C50 C51 N2 4.7(18)
C49 C50 C51 N2 -179.4(12)
N1 C50 C51 C52 -173.4(12)
C49 C50 C51 C52 2(2)
N2 C51 C52 C53 178.5(15)
C50 C51 C52 C53 -3(2)
N2 C51 C52 C55 0(2)
C50 C51 C52 C55 178.6(15)
C55 C52 C53 C54 -180(2)
C51 C52 C53 C54 2(3)
C52 C53 C54 C49 0(3)
C48 C49 C54 C53 178(2)
C50 C49 C54 C53 -1(3)
C53 C52 C55 C56 178.7(19)
C51 C52 C55 C56 -3(3)
C52 C55 C56 C57 3(3)
C55 C56 C57 N2 0(3)
C63 C58 C59 C60 1(3)
C67 C58 C59 C60 179.9(19)
C58 C59 C60 C61 -1(4)
C59 C60 C61 C62 -1(4)
C60 C61 C62 C63 1(4)
C61 C62 C63 C64 177(2)
C61 C62 C63 C58 -1(3)
C67 C58 C63 C62 -179.2(17)
C59 C58 C63 C62 0(3)
C67 C58 C63 C64 3(3)
C59 C58 C63 C64 -178.2(17)
C62 C63 C64 C65 178.8(19)
C58 C63 C64 C65 -3(3)
C63 C64 C65 C66 2(3)
C64 C65 C66 C67 -1(2)
C64 C65 C66 C68 -178.8(16)
C65 C66 C67 C58 1(2)
C68 C66 C67 C58 178.8(14)
C63 C58 C67 C66 -2(2)
C59 C58 C67 C66 179.1(17)
C67 C66 C68 O8 4(2)
C65 C66 C68 O8 -178.1(14)
C67 C66 C68 C69 178.7(16)
C65 C66 C68 C69 -4(2)
O8 C68 C69 C70 -9(3)
C66 C68 C69 C70 176.9(16)
C68 C69 C70 O7 4(3)
C68 C69 C70 C71 177.1(17)
O7 C70 C71 F17 174.2(18)
C69 C70 C71 F17 0(3)
O7 C70 C71 C72 -71(2)
C69 C70 C71 C72 115(2)
O7 C70 C71 F16 41(3)
C69 C70 C71 F16 -134(2)
F17 C71 C72 F19 85(2)
F16 C71 C72 F19 -172(2)
C70 C71 C72 F19 -45(3)
F17 C71 C72 F18 -45(3)
F16 C71 C72 F18 58(3)
C70 C71 C72 F18 -175(3)
F17 C71 C72 F20 -172(2)
F16 C71 C72 F20 -69(2)
C70 C71 C72 F20 58(3)
C82 C73 C74 C75 -178.9(18)
C78 C73 C74 C75 1(3)
C73 C74 C75 C76 -1(3)
C74 C75 C76 C77 1(3)
C75 C76 C77 C78 0(3)
C76 C77 C78 C73 0(2)
C76 C77 C78 C79 -178.7(16)
C82 C73 C78 C77 179.7(15)
C74 C73 C78 C77 0(2)
C82 C73 C78 C79 -2(2)
C74 C73 C78 C79 178.0(14)
C77 C78 C79 C80 177.7(13)
C73 C78 C79 C80 -1(2)
C78 C79 C80 C81 2(2)
C78 C79 C80 C83 -174.9(12)
C79 C80 C81 C82 -1(2)
C83 C80 C81 C82 176.2(14)
C80 C81 C82 C73 -2(3)
C78 C73 C82 C81 3(2)
C74 C73 C82 C81 -176.8(16)
C81 C80 C83 O9 -8.4(18)
C79 C80 C83 O9 168.4(12)
C81 C80 C83 C84 173.5(14)
C79 C80 C83 C84 -10(2)
O9 C83 C84 C85 -2(3)
C80 C83 C84 C85 175.8(18)
C83 C84 C85 O10 -11(4)
C83 C84 C85 C86 157.1(18)
O10 C85 C86 C87 -82(2)
C84 C85 C86 C87 108(2)
O10 C85 C86 F22 167(2)
C84 C85 C86 F22 -4(3)
O10 C85 C86 F21 33(3)
C84 C85 C86 F21 -137(2)
F22 C86 C87 F23 -175.8(17)
F21 C86 C87 F23 -76.6(17)
C85 C86 C87 F23 55(2)
F22 C86 C87 F24 85.3(18)
F21 C86 C87 F24 -175.5(14)
C85 C86 C87 F24 -44(2)
F22 C86 C87 F25 -52(2)
F21 C86 C87 F25 47(2)
C85 C86 C87 F25 178.5(19)
C97 C88 C89 C90 179.1(19)
C93 C88 C89 C90 1(3)
C88 C89 C90 C91 -2(4)
C89 C90 C91 C92 2(4)
C90 C91 C92 C93 -2(4)
C97 C88 C93 C94 2(2)
C89 C88 C93 C94 -179.6(14)
C97 C88 C93 C92 -179.2(15)
C89 C88 C93 C92 -1(2)
C91 C92 C93 C94 179.9(18)
C91 C92 C93 C88 1(3)
C88 C93 C94 C95 -4(2)
C92 C93 C94 C95 177.5(15)
C93 C94 C95 C96 3.2(19)
C93 C94 C95 C98 -177.0(12)
C94 C95 C96 C97 -0.7(18)
C98 C95 C96 C97 179.4(11)
C93 C88 C97 C96 0(2)
C89 C88 C97 C96 -178.0(14)
C95 C96 C97 C88 -1(2)
C94 C95 C98 O11 -25.9(17)
C96 C95 C98 O11 154.0(11)
C94 C95 C98 C99 153.0(12)
C96 C95 C98 C99 -27.2(17)
O11 C98 C99 C100 4(2)
C95 C98 C99 C100 -175.0(12)
C98 C99 C100 O12 -11(2)
C98 C99 C100 C101 155.5(13)
O12 C100 C101 C102 -40.9(19)
C99 C100 C101 C102 151.8(14)
O12 C100 C101 F26 -149.6(13)
C99 C100 C101 F26 43.1(19)
O12 C100 C101 F27 64(2)
C99 C100 C101 F27 -103.0(19)
F26 C101 C102 F28 68.4(18)
F27 C101 C102 F28 -174.2(16)
C100 C101 C102 F28 -49(2)
F26 C101 C102 F30 -48.9(17)
F27 C101 C102 F30 68.4(16)
C100 C101 C102 F30 -166.7(14)
F26 C101 C102 F29 -174.6(14)
F27 C101 C102 F29 -57.3(18)
C100 C101 C102 F29 68(2)
C106 C105 C104 C103 11(3)
N3 C103 C104 C105 -10(3)
C104 C105 C106 C107 177(2)
C104 C105 C106 C111 -10(3)
C105 C106 C107 C108 178(2)
C111 C106 C107 C108 5(3)
C106 C107 C108 C109 -3(3)
C107 C108 C109 C112 -178.6(19)
C107 C108 C109 C110 3(3)
C112 C109 C110 N4 1(2)
C108 C109 C110 N4 -179.8(14)
C112 C109 C110 C111 177.1(13)
C108 C109 C110 C111 -4(2)
C105 C106 C111 N3 8(2)
C107 C106 C111 N3 -178.8(15)
C105 C106 C111 C110 -179.2(15)
C107 C106 C111 C110 -6(2)
N4 C110 C111 N3 -5.1(17)
C109 C110 C111 N3 178.9(12)
N4 C110 C111 C106 -177.9(13)
C109 C110 C111 C106 6.1(19)
C110 C109 C112 C113 -4(2)
C108 C109 C112 C113 177.5(16)
C109 C112 C113 C114 6(2)
C112 C113 C114 N4 -6(2)
C47 C46 N1 C50 0.9(18)
C47 C46 N1 Yb1 -173.3(9)
C51 C50 N1 C46 178.4(11)
C49 C50 N1 C46 2.6(19)
C51 C50 N1 Yb1 -7.1(15)
C49 C50 N1 Yb1 177.0(10)
C56 C57 N2 C51 -4(2)
C56 C57 N2 Yb1 -178.8(12)
C50 C51 N2 C57 -175.2(13)
C52 C51 N2 C57 2.9(19)
C50 C51 N2 Yb1 0.3(15)
C52 C51 N2 Yb1 178.4(10)
C104 C103 N3 C111 8(3)
C104 C103 N3 Yb2 -178.8(15)
C106 C111 N3 C103 -7(2)
C110 C111 N3 C103 -179.4(13)
C106 C111 N3 Yb2 179.4(11)
C110 C111 N3 Yb2 6.9(16)
C113 C114 N4 C110 3.4(19)
C113 C114 N4 Yb2 -174.6(10)
C109 C110 N4 C114 -1.1(18)
C111 C110 N4 C114 -177.1(11)
C109 C110 N4 Yb2 177.0(10)
C111 C110 N4 Yb2 1.0(15)
C12 C11 O1 Yb1 17(2)
C9 C11 O1 Yb1 -165.5(8)
C12 C13 O2 Yb1 -8.0(19)
C14 C13 O2 Yb1 175.6(7)
C27 C28 O3 Yb1 9(3)
C29 C28 O3 Yb1 -165.0(9)
C27 C26 O4 Yb1 7(2)
C24 C26 O4 Yb1 -174.1(8)
C42 C41 O5 Yb1 43.8(16)
C39 C41 O5 Yb1 -132.9(10)
C42 C43 O6 Yb1 -9(2)
C44 C43 O6 Yb1 171.5(9)
C69 C70 O7 Yb2 0(3)
C71 C70 O7 Yb2 -172.9(11)
C69 C68 O8 Yb2 11(3)
C66 C68 O8 Yb2 -175.1(10)
C84 C83 O9 Yb2 38.8(18)
C80 C83 O9 Yb2 -139.4(9)
C84 C85 O10 Yb2 -13(4)
C86 C85 O10 Yb2 178.4(12)
C99 C98 O11 Yb2 24.0(18)
C95 C98 O11 Yb2 -157.2(8)
C99 C100 O12 Yb2 -10(2)
C101 C100 O12 Yb2 -175.8(10)
C26 O4 Yb1 O3 0.4(13)
C26 O4 Yb1 O2 67.3(13)
C26 O4 Yb1 O5 -150.1(14)
C26 O4 Yb1 O6 -77.4(13)
C26 O4 Yb1 O1 131.1(14)
C26 O4 Yb1 N2 -34.9(16)
C26 O4 Yb1 N1 165.2(12)
C28 O3 Yb1 O4 -8.4(13)
C28 O3 Yb1 O2 -126.6(13)
C28 O3 Yb1 O5 37.8(15)
C28 O3 Yb1 O6 81.6(13)
C28 O3 Yb1 O1 -66.5(14)
C28 O3 Yb1 N2 153.6(13)
C28 O3 Yb1 N1 -174.9(12)
C13 O2 Yb1 O4 79.9(11)
C13 O2 Yb1 O3 145.4(11)
C13 O2 Yb1 O5 -17.1(13)
C13 O2 Yb1 O6 -167.2(10)
C13 O2 Yb1 O1 16.1(10)
C13 O2 Yb1 N2 -131.9(11)
C13 O2 Yb1 N1 -64.3(11)
C41 O5 Yb1 O4 47.9(10)
C41 O5 Yb1 O3 2.5(13)
C41 O5 Yb1 O2 156.5(10)
C41 O5 Yb1 O6 -42.6(10)
C41 O5 Yb1 O1 123.8(11)
C41 O5 Yb1 N2 -100.5(11)
C41 O5 Yb1 N1 -156.6(11)
C43 O6 Yb1 O4 -52.4(13)
C43 O6 Yb1 O3 -126.4(13)
C43 O6 Yb1 O2 -173.5(11)
C43 O6 Yb1 O5 24.6(12)
C43 O6 Yb1 O1 1.1(16)
C43 O6 Yb1 N2 149.8(13)
C43 O6 Yb1 N1 95.0(13)
C11 O1 Yb1 O4 -141.4(13)
C11 O1 Yb1 O3 -83.1(13)
C11 O1 Yb1 O2 -21.8(12)
C11 O1 Yb1 O5 138.6(13)
C11 O1 Yb1 O6 161.8(11)
C11 O1 Yb1 N2 27.8(15)
C11 O1 Yb1 N1 57.9(12)
C57 N2 Yb1 O4 5.1(15)
C51 N2 Yb1 O4 -170.2(7)
C57 N2 Yb1 O3 -29.1(11)
C51 N2 Yb1 O3 155.6(9)
C57 N2 Yb1 O2 -106.7(12)
C51 N2 Yb1 O2 78.0(9)
C57 N2 Yb1 O5 109.7(11)
C51 N2 Yb1 O5 -65.6(9)
C57 N2 Yb1 O6 50.8(11)
C51 N2 Yb1 O6 -124.5(10)
C57 N2 Yb1 O1 -155.0(10)
C51 N2 Yb1 O1 29.7(11)
C57 N2 Yb1 N1 172.6(12)
C51 N2 Yb1 N1 -2.7(8)
C46 N1 Yb1 O4 -12.1(12)
C50 N1 Yb1 O4 173.6(8)
C46 N1 Yb1 O3 145.1(9)
C50 N1 Yb1 O3 -29.2(11)
C46 N1 Yb1 O2 97.0(9)
C50 N1 Yb1 O2 -77.3(8)
C46 N1 Yb1 O5 -56.5(9)
C50 N1 Yb1 O5 129.2(9)
C46 N1 Yb1 O6 -123.1(9)
C50 N1 Yb1 O6 62.7(9)
C46 N1 Yb1 O1 21.4(9)
C50 N1 Yb1 O1 -152.9(9)
C46 N1 Yb1 N2 179.4(10)
C50 N1 Yb1 N2 5.1(8)
C85 O10 Yb2 O8 -47.3(17)
C85 O10 Yb2 O7 -120.9(17)
C85 O10 Yb2 O12 -170.6(16)
C85 O10 Yb2 O11 14(2)
C85 O10 Yb2 O9 28.3(17)
C85 O10 Yb2 N3 157.9(18)
C85 O10 Yb2 N4 99.3(17)
C68 O8 Yb2 O10 -84.7(16)
C68 O8 Yb2 O7 -5.2(16)
C68 O8 Yb2 O12 61.6(16)
C68 O8 Yb2 O11 125.9(16)
C68 O8 Yb2 O9 -157.0(16)
C68 O8 Yb2 N3 -32.9(19)
C68 O8 Yb2 N4 163.5(14)
C70 O7 Yb2 O10 91.5(15)
C70 O7 Yb2 O8 -0.5(15)
C70 O7 Yb2 O12 -117.8(15)
C70 O7 Yb2 O11 -60.1(16)
C70 O7 Yb2 O9 43.6(17)
C70 O7 Yb2 N3 165.3(15)
C70 O7 Yb2 N4 -170.2(14)
C100 O12 Yb2 O10 -155.9(11)
C100 O12 Yb2 O8 87.5(12)
C100 O12 Yb2 O7 153.3(13)
C100 O12 Yb2 O11 21.7(12)
C100 O12 Yb2 O9 -6.4(15)
C100 O12 Yb2 N3 -124.8(13)
C100 O12 Yb2 N4 -57.5(12)
C98 O11 Yb2 O10 148.0(10)
C98 O11 Yb2 O8 -147.3(11)
C98 O11 Yb2 O7 -88.3(11)
C98 O11 Yb2 O12 -29.3(10)
C98 O11 Yb2 O9 133.4(11)
C98 O11 Yb2 N3 17.8(13)
C98 O11 Yb2 N4 53.9(11)
C83 O9 Yb2 O10 -42.7(11)
C83 O9 Yb2 O8 50.7(11)
C83 O9 Yb2 O7 7.2(14)
C83 O9 Yb2 O12 156.6(10)
C83 O9 Yb2 O11 128.7(11)
C83 O9 Yb2 N3 -100.0(11)
C83 O9 Yb2 N4 -151.5(12)
C103 N3 Yb2 O10 68.3(13)
C111 N3 Yb2 O10 -118.6(11)
C103 N3 Yb2 O8 12.7(17)
C111 N3 Yb2 O8 -174.2(8)
C103 N3 Yb2 O7 -14.4(13)
C111 N3 Yb2 O7 158.7(11)
C103 N3 Yb2 O12 -92.1(13)
C111 N3 Yb2 O12 81.1(10)
C103 N3 Yb2 O11 -138.6(12)
C111 N3 Yb2 O11 34.5(12)
C103 N3 Yb2 O9 125.7(13)
C111 N3 Yb2 O9 -61.2(11)
C103 N3 Yb2 N4 -177.6(14)
C111 N3 Yb2 N4 -4.5(9)
C114 N4 Yb2 O10 -117.0(10)
C110 N4 Yb2 O10 65.0(9)
C114 N4 Yb2 O8 -9.5(13)
C110 N4 Yb2 O8 172.5(8)
C114 N4 Yb2 O7 153.2(9)
C110 N4 Yb2 O7 -24.8(11)
C114 N4 Yb2 O12 102.0(10)
C110 N4 Yb2 O12 -75.9(9)
C114 N4 Yb2 O11 27.7(10)
C110 N4 Yb2 O11 -150.3(9)
C114 N4 Yb2 O9 -48.9(10)
C110 N4 Yb2 O9 133.1(9)
C114 N4 Yb2 N3 179.7(11)
C110 N4 Yb2 N3 1.7(8)
